data_7049259
loop_
_publ_author_name
'Huang, Shuang'
'Hong, Xi'
'Cui, He-Zhen'
'Zhou, Quan'
'Lin, Yue-Jian'
'Hou, Xiu-Feng'

_publ_section_title
;
 N-Methylation of ortho-substituted aromatic amines with methanol
 catalyzed by 2-arylbenzo[d]oxazole NHC-Ir(iii) complexes.
;
_journal_issue 15
_journal_name_full 'Dalton transactions (Cambridge, England : 2003)'
_journal_page_first 5072
_journal_page_last 5082
_journal_paper_doi 10.1039/c9dt00218a
_journal_volume 48
_journal_year 2019
_chemical_formula_sum 'C39.5 H43 Cl F6 Ir N O1.5 P2'
_chemical_formula_weight 959.34
_space_group_crystal_system monoclinic
_space_group_IT_number 14
_space_group_name_Hall '-P 2yn'
_space_group_name_H-M_alt 'P 1 21/n 1'
_symmetry_space_group_name_Hall '-P 2yn'
_symmetry_space_group_name_H-M 'P 1 21/n 1'
_atom_sites_solution_hydrogens geom
_audit_creation_method SHELXL-2014/7
_audit_update_record
;
2018-12-27 deposited with the CCDC.
2019-02-05 downloaded from the CCDC.
;
_cell_angle_alpha 90
_cell_angle_beta 101.870(2)
_cell_angle_gamma 90
_cell_formula_units_Z 8
_cell_length_a 15.7381(6)
_cell_length_b 24.1696(10)
_cell_length_c 20.8139(7)
_cell_measurement_reflns_used 3246
_cell_measurement_temperature 173(2)
_cell_measurement_theta_max 29.65
_cell_measurement_theta_min 2.96
_cell_volume 7748.0(5)
_computing_cell_refinement 'Bruker SAINT'
_computing_data_collection 'Bruker APEX2'
_computing_data_reduction 'Bruker SAINT'
_computing_molecular_graphics 'Bruker SHELXTL'
_computing_publication_material 'Bruker SHELXTL'
_computing_structure_refinement 'SHELXL-2014/7 (Sheldrick, 2014)'
_computing_structure_solution 'SHELXS-97 (Sheldrick 2008)'
_diffrn_ambient_temperature 173(2)
_diffrn_measured_fraction_theta_full 0.996
_diffrn_measured_fraction_theta_max 0.994
_diffrn_measurement_device_type 'Bruker APEX-II CCD'
_diffrn_measurement_method '\f and \w scans'
_diffrn_radiation_type GaK\a
_diffrn_radiation_wavelength 1.34138
_diffrn_reflns_av_R_equivalents 0.0643
_diffrn_reflns_av_unetI/netI 0.0641
_diffrn_reflns_Laue_measured_fraction_full 0.996
_diffrn_reflns_Laue_measured_fraction_max 0.994
_diffrn_reflns_limit_h_max 19
_diffrn_reflns_limit_h_min -19
_diffrn_reflns_limit_k_max 30
_diffrn_reflns_limit_k_min -30
_diffrn_reflns_limit_l_max 26
_diffrn_reflns_limit_l_min -24
_diffrn_reflns_number 55732
_diffrn_reflns_point_group_measured_fraction_full 0.996
_diffrn_reflns_point_group_measured_fraction_max 0.994
_diffrn_reflns_theta_full 53.594
_diffrn_reflns_theta_max 58.266
_diffrn_reflns_theta_min 2.468
_exptl_absorpt_coefficient_mu 5.712
_exptl_absorpt_correction_T_max 0.580
_exptl_absorpt_correction_T_min 0.290
_exptl_absorpt_correction_type multi-scan
_exptl_absorpt_process_details sadabs
_exptl_crystal_colour yellow
_exptl_crystal_density_diffrn 1.645
_exptl_crystal_description prism
_exptl_crystal_F_000 3816
_exptl_crystal_size_max 0.380
_exptl_crystal_size_mid 0.100
_exptl_crystal_size_min 0.080
_refine_diff_density_max 5.397
_refine_diff_density_min -5.688
_refine_diff_density_rms 0.242
_refine_ls_extinction_method none
_refine_ls_goodness_of_fit_ref 1.033
_refine_ls_hydrogen_treatment constr
_refine_ls_matrix_type full
_refine_ls_number_parameters 1072
_refine_ls_number_reflns 16456
_refine_ls_number_restraints 242
_refine_ls_restrained_S_all 1.033
_refine_ls_R_factor_all 0.0831
_refine_ls_R_factor_gt 0.0722
_refine_ls_shift/su_max 0.003
_refine_ls_shift/su_mean 0.000
_refine_ls_structure_factor_coef Fsqd
_refine_ls_weighting_details 'w=1/[\s^2^(Fo^2^)+(0.1451P)^2^+21.8098P] where P=(Fo^2^+2Fc^2^)/3'
_refine_ls_weighting_scheme calc
_refine_ls_wR_factor_gt 0.2079
_refine_ls_wR_factor_ref 0.2229
_reflns_Friedel_coverage 0.000
_reflns_number_gt 13256
_reflns_number_total 16456
_reflns_threshold_expression 'I > 2\s(I)'
_cod_data_source_file c9dt00218a1.cif
_cod_data_source_block ga_80402b_a_sq
_cod_depositor_comments 'Adding full bibliography for 7049259--7049262.cif.'
_cod_original_formula_sum 'C39.50 H43 Cl F6 Ir N O1.50 P2'
_cod_database_code 7049259
_shelx_shelxl_version_number 2014/7
_shelx_space_group_comment
; 
The symmetry employed for this shelxl refinement is uniquely defined 
by the following loop, which should always be used as a source of 
symmetry information in preference to the above space-group names. 
They are only intended as comments. 
;
_shelx_estimated_absorpt_t_min 0.220
_shelx_estimated_absorpt_t_max 0.658

loop_
_space_group_symop_operation_xyz
'x, y, z'
'-x+1/2, y+1/2, -z+1/2'
'-x, -y, -z'
'x-1/2, -y-1/2, z-1/2'

loop_
_atom_site_label
_atom_site_type_symbol
_atom_site_fract_x
_atom_site_fract_y
_atom_site_fract_z
_atom_site_U_iso_or_equiv
_atom_site_adp_type
_atom_site_occupancy
_atom_site_site_symmetry_order
_atom_site_calc_flag
_atom_site_refinement_flags_posn
_atom_site_refinement_flags_adp
_atom_site_refinement_flags_occupancy
_atom_site_disorder_assembly
_atom_site_disorder_group
Ir1 Ir 0.68099(2) 0.08162(2) 0.19313(2) 0.02418(12) Uani 1 1 d . . . . .
Ir2 Ir 0.82201(2) 0.57285(2) 0.80612(2) 0.02562(12) Uani 1 1 d . . . . .
Cl1 Cl 0.62490(11) -0.00606(7) 0.21955(8) 0.0375(4) Uani 1 1 d . . . . .
Cl2 Cl 0.87028(10) 0.48423(7) 0.77512(8) 0.0369(3) Uani 1 1 d . . . . .
N1 N 0.8032(3) 0.0483(2) 0.1916(2) 0.0239(10) Uani 1 1 d . . . . .
N2 N 0.7006(3) 0.5411(2) 0.8114(2) 0.0256(10) Uani 1 1 d . . . . .
O1 O 0.9463(3) 0.04472(19) 0.2017(2) 0.0325(9) Uani 1 1 d . . . . .
O2 O 0.5571(3) 0.5395(2) 0.8055(2) 0.0365(10) Uani 1 1 d . . . . .
P1 P 0.74462(10) 0.09843(6) 0.30076(7) 0.0239(3) Uani 1 1 d . . . . .
P2 P 0.75457(10) 0.59112(6) 0.69985(7) 0.0248(3) Uani 1 1 d . . . . .
P3 P 0.46736(13) 0.29952(9) 0.54703(9) 0.0446(4) Uani 1 1 d . . . . .
F1 F 0.5641(4) 0.3071(4) 0.5881(4) 0.100(2) Uani 1 1 d . . . . .
F2 F 0.3688(4) 0.2964(3) 0.5073(3) 0.090(2) Uani 1 1 d . . . . .
F3 F 0.4432(5) 0.2641(3) 0.6028(4) 0.103(3) Uani 1 1 d . . . . .
F4 F 0.4892(5) 0.3421(4) 0.4952(4) 0.108(3) Uani 1 1 d . . . . .
F5 F 0.4376(5) 0.3529(3) 0.5848(4) 0.098(2) Uani 1 1 d . . . . .
F6 F 0.4933(7) 0.2527(4) 0.5093(6) 0.169(5) Uani 1 1 d . . . . .
C1 C 0.8223(4) 0.0008(2) 0.1584(3) 0.0251(11) Uani 1 1 d . . . . .
C2 C 0.7693(4) -0.0402(3) 0.1242(3) 0.0279(12) Uani 1 1 d . . . . .
H2 H 0.7081 -0.0393 0.1207 0.034 Uiso 1 1 calc R U . . .
C3 C 0.8081(4) -0.0822(2) 0.0955(3) 0.0295(13) Uani 1 1 d . . . . .
C4 C 0.8994(4) -0.0818(3) 0.1020(3) 0.0307(14) Uani 1 1 d . . . . .
H4 H 0.9255 -0.1104 0.0815 0.037 Uiso 1 1 calc R U . . .
C5 C 0.9526(4) -0.0415(3) 0.1369(3) 0.0311(13) Uani 1 1 d . . . . .
H5 H 1.0140 -0.0422 0.1415 0.037 Uiso 1 1 calc R U . . .
C6 C 0.9110(4) -0.0005(3) 0.1644(3) 0.0282(12) Uani 1 1 d . . . . .
C7 C 0.8767(4) 0.0715(3) 0.2164(3) 0.0263(12) Uani 1 1 d . . . . .
C8 C 0.8945(4) 0.1217(3) 0.2559(3) 0.0297(13) Uani 1 1 d . . . . .
C9 C 0.8384(5) 0.1421(3) 0.2954(3) 0.0356(15) Uani 1 1 d . . . . .
C10 C 0.8574(7) 0.1923(4) 0.3262(4) 0.076(4) Uani 1 1 d . . . . .
H10 H 0.8181 0.2086 0.3498 0.092 Uiso 1 1 calc R U . . .
C11 C 0.9348(8) 0.2194(5) 0.3227(5) 0.094(5) Uani 1 1 d . . . . .
H11 H 0.9482 0.2533 0.3456 0.113 Uiso 1 1 calc R U . . .
C12 C 0.9905(7) 0.1991(5) 0.2881(5) 0.075(3) Uani 1 1 d . . . . .
H12 H 1.0437 0.2176 0.2881 0.090 Uiso 1 1 calc R U . . .
C13 C 0.9696(5) 0.1508(3) 0.2523(3) 0.0413(16) Uani 1 1 d . . . . .
H13 H 1.0069 0.1375 0.2252 0.050 Uiso 1 1 calc R U . . .
C14 C 0.7526(5) -0.1294(3) 0.0602(4) 0.0382(15) Uani 1 1 d . . . . .
C15 C 0.8019(7) -0.1669(5) 0.0234(7) 0.087(4) Uani 1 1 d . . . . .
H15A H 0.7622 -0.1945 -0.0009 0.130 Uiso 1 1 calc R U . . .
H15B H 0.8482 -0.1856 0.0545 0.130 Uiso 1 1 calc R U . . .
H15C H 0.8274 -0.1450 -0.0075 0.130 Uiso 1 1 calc R U . . .
C16 C 0.6741(8) -0.1071(4) 0.0158(7) 0.093(4) Uani 1 1 d . . . . .
H16A H 0.6915 -0.0842 -0.0181 0.139 Uiso 1 1 calc R U . . .
H16B H 0.6409 -0.0847 0.0411 0.139 Uiso 1 1 calc R U . . .
H16C H 0.6380 -0.1379 -0.0050 0.139 Uiso 1 1 calc R U . . .
C17 C 0.7187(8) -0.1645(5) 0.1120(6) 0.088(4) Uani 1 1 d . . . . .
H17A H 0.6753 -0.1910 0.0897 0.133 Uiso 1 1 calc R U . . .
H17B H 0.6922 -0.1401 0.1399 0.133 Uiso 1 1 calc R U . . .
H17C H 0.7672 -0.1846 0.1391 0.133 Uiso 1 1 calc R U . . .
C18 C 0.7996(4) 0.0439(3) 0.3543(3) 0.0280(12) Uani 1 1 d . . . . .
C19 C 0.8344(4) 0.0575(3) 0.4194(3) 0.0367(15) Uani 1 1 d . . . . .
H19 H 0.8259 0.0937 0.4349 0.044 Uiso 1 1 calc R U . . .
C20 C 0.8805(5) 0.0196(4) 0.4613(3) 0.051(2) Uani 1 1 d . . . . .
H20 H 0.9035 0.0296 0.5056 0.061 Uiso 1 1 calc R U . . .
C21 C 0.8943(6) -0.0334(4) 0.4398(4) 0.054(2) Uani 1 1 d . . . . .
H21 H 0.9262 -0.0596 0.4694 0.064 Uiso 1 1 calc R U . . .
C22 C 0.8612(6) -0.0480(3) 0.3749(4) 0.0479(18) Uani 1 1 d . . . . .
H22 H 0.8708 -0.0841 0.3596 0.058 Uiso 1 1 calc R U . . .
C23 C 0.8139(5) -0.0095(3) 0.3325(3) 0.0371(15) Uani 1 1 d . . . . .
H23 H 0.7910 -0.0194 0.2882 0.044 Uiso 1 1 calc R U . . .
C24 C 0.6710(4) 0.1278(2) 0.3483(3) 0.0276(12) Uani 1 1 d . . . . .
C25 C 0.6860(5) 0.1692(3) 0.3954(4) 0.0398(15) Uani 1 1 d . . . . .
H25 H 0.7416 0.1862 0.4065 0.048 Uiso 1 1 calc R U . . .
C26 C 0.6202(5) 0.1860(3) 0.4263(4) 0.0429(16) Uani 1 1 d . . . . .
H26 H 0.6308 0.2160 0.4564 0.051 Uiso 1 1 calc R U . . .
C27 C 0.5417(5) 0.1613(3) 0.4152(3) 0.0384(15) Uani 1 1 d . . . . .
H27 H 0.4984 0.1726 0.4382 0.046 Uiso 1 1 calc R U . . .
C28 C 0.5258(5) 0.1193(4) 0.3695(4) 0.059(2) Uani 1 1 d . . . . .
H28 H 0.4711 0.1011 0.3611 0.071 Uiso 1 1 calc R U . . .
C29 C 0.5895(5) 0.1031(4) 0.3355(4) 0.050(2) Uani 1 1 d . . . . .
H29 H 0.5769 0.0749 0.3032 0.060 Uiso 1 1 calc R U . . .
C30 C 0.6129(5) 0.1616(3) 0.1710(3) 0.0374(16) Uani 1 1 d . . . . .
C31 C 0.6837(5) 0.1584(3) 0.1382(3) 0.0397(16) Uani 1 1 d . . . . .
C32 C 0.6670(5) 0.1154(3) 0.0916(3) 0.0428(17) Uani 1 1 d . . . . .
C33 C 0.5916(6) 0.0889(3) 0.0966(3) 0.0458(19) Uani 1 1 d . . . . .
C34 C 0.5551(5) 0.1169(3) 0.1485(3) 0.0422(17) Uani 1 1 d . . . . .
C35 C 0.5953(7) 0.2053(4) 0.2169(4) 0.054(2) Uani 1 1 d . . . . .
H35A H 0.5632 0.2357 0.1917 0.082 Uiso 1 1 calc R U . . .
H35B H 0.6504 0.2192 0.2425 0.082 Uiso 1 1 calc R U . . .
H35C H 0.5608 0.1897 0.2466 0.082 Uiso 1 1 calc R U . . .
C36 C 0.7533(7) 0.2019(4) 0.1421(5) 0.060(2) Uani 1 1 d . . . . .
H36A H 0.8052 0.1853 0.1309 0.090 Uiso 1 1 calc R U . . .
H36B H 0.7679 0.2169 0.1868 0.090 Uiso 1 1 calc R U . . .
H36C H 0.7321 0.2318 0.1112 0.090 Uiso 1 1 calc R U . . .
C37 C 0.7257(6) 0.0996(4) 0.0463(4) 0.054(2) Uani 1 1 d . . . . .
H37A H 0.7184 0.0601 0.0356 0.081 Uiso 1 1 calc R U . . .
H37B H 0.7861 0.1068 0.0677 0.081 Uiso 1 1 calc R U . . .
H37C H 0.7108 0.1214 0.0058 0.081 Uiso 1 1 calc R U . . .
C38 C 0.5472(7) 0.0422(4) 0.0574(5) 0.071(3) Uani 1 1 d . . . . .
H38A H 0.4903 0.0545 0.0330 0.106 Uiso 1 1 calc R U . . .
H38B H 0.5396 0.0118 0.0868 0.106 Uiso 1 1 calc R U . . .
H38C H 0.5824 0.0296 0.0265 0.106 Uiso 1 1 calc R U . . .
C39 C 0.4697(6) 0.1043(6) 0.1646(5) 0.073(3) Uani 1 1 d . . . . .
H39A H 0.4710 0.1139 0.2105 0.110 Uiso 1 1 calc R U . . .
H39B H 0.4572 0.0647 0.1579 0.110 Uiso 1 1 calc R U . . .
H39C H 0.4244 0.1259 0.1360 0.110 Uiso 1 1 calc R U . . .
C40 C 0.6809(4) 0.4944(3) 0.8452(3) 0.0281(12) Uani 1 1 d . . . . .
C41 C 0.7341(4) 0.4529(3) 0.8787(3) 0.0305(13) Uani 1 1 d . . . . .
H41 H 0.7950 0.4531 0.8809 0.037 Uiso 1 1 calc R U . . .
C42 C 0.6955(4) 0.4116(3) 0.9085(3) 0.0320(13) Uani 1 1 d . . . . .
C43 C 0.6039(5) 0.4129(3) 0.9036(4) 0.0365(15) Uani 1 1 d . . . . .
H43 H 0.5778 0.3847 0.9248 0.044 Uiso 1 1 calc R U . . .
C44 C 0.5514(4) 0.4535(3) 0.8693(3) 0.0384(15) Uani 1 1 d . . . . .
H44 H 0.4902 0.4533 0.8651 0.046 Uiso 1 1 calc R U . . .
C45 C 0.5933(4) 0.4943(3) 0.8415(3) 0.0329(13) Uani 1 1 d . . . . .
C46 C 0.6260(4) 0.5655(3) 0.7888(3) 0.0278(12) Uani 1 1 d . . . . .
C47 C 0.6070(4) 0.6157(3) 0.7481(3) 0.0314(13) Uani 1 1 d . . . . .
C48 C 0.6597(5) 0.6323(3) 0.7049(3) 0.0386(15) Uani 1 1 d . . . . .
C49 C 0.6288(6) 0.6757(4) 0.6635(5) 0.069(3) Uani 1 1 d . . . . .
H49 H 0.6612 0.6874 0.6322 0.083 Uiso 1 1 calc R U . . .
C50 C 0.5515(7) 0.7030(4) 0.6664(5) 0.068(3) Uani 1 1 d . . . . .
H50 H 0.5325 0.7329 0.6374 0.082 Uiso 1 1 calc R U . . .
C51 C 0.5038(6) 0.6875(4) 0.7097(4) 0.058(2) Uani 1 1 d . . . . .
H51 H 0.4517 0.7066 0.7116 0.070 Uiso 1 1 calc R U . . .
C52 C 0.5308(5) 0.6435(3) 0.7515(4) 0.0430(17) Uani 1 1 d . . . . .
H52 H 0.4973 0.6324 0.7824 0.052 Uiso 1 1 calc R U . . .
C53 C 0.7510(5) 0.3651(3) 0.9455(4) 0.0431(16) Uani 1 1 d . . . . .
C54 C 0.7033(8) 0.3311(5) 0.9843(8) 0.113(5) Uani 1 1 d . U . . .
H54A H 0.7413 0.3018 1.0065 0.169 Uiso 1 1 calc R U . . .
H54B H 0.6528 0.3145 0.9553 0.169 Uiso 1 1 calc R U . . .
H54C H 0.6838 0.3543 1.0171 0.169 Uiso 1 1 calc R U . . .
C55 C 0.7806(9) 0.3262(5) 0.8923(7) 0.092(4) Uani 1 1 d . . . . .
H55A H 0.8213 0.2983 0.9147 0.137 Uiso 1 1 calc R U . . .
H55B H 0.8090 0.3486 0.8636 0.137 Uiso 1 1 calc R U . . .
H55C H 0.7296 0.3078 0.8660 0.137 Uiso 1 1 calc R U . . .
C56 C 0.8333(8) 0.3866(5) 0.9847(7) 0.094(4) Uani 1 1 d . . . . .
H56A H 0.8209 0.4109 1.0193 0.140 Uiso 1 1 calc R U . . .
H56B H 0.8640 0.4075 0.9562 0.140 Uiso 1 1 calc R U . . .
H56C H 0.8695 0.3556 1.0046 0.140 Uiso 1 1 calc R U . . .
C57 C 0.7006(4) 0.5367(3) 0.6454(3) 0.0281(12) Uani 1 1 d . . . . .
C58 C 0.6809(4) 0.4843(3) 0.6669(3) 0.0307(13) Uani 1 1 d . . . . .
H58 H 0.7017 0.4740 0.7114 0.037 Uiso 1 1 calc R U . . .
C59 C 0.6313(5) 0.4476(3) 0.6240(3) 0.0409(16) Uani 1 1 d . . . . .
H59 H 0.6178 0.4121 0.6388 0.049 Uiso 1 1 calc R U . . .
C60 C 0.6013(6) 0.4631(4) 0.5585(4) 0.0478(19) Uani 1 1 d . . . . .
H60 H 0.5681 0.4377 0.5286 0.057 Uiso 1 1 calc R U . . .
C61 C 0.6194(5) 0.5144(4) 0.5370(3) 0.0463(18) Uani 1 1 d . . . . .
H61 H 0.5981 0.5247 0.4926 0.056 Uiso 1 1 calc R U . . .
C62 C 0.6684(5) 0.5511(3) 0.5800(3) 0.0366(15) Uani 1 1 d . . . . .
H62 H 0.6804 0.5867 0.5649 0.044 Uiso 1 1 calc R U . . .
C63 C 0.8268(4) 0.6216(3) 0.6516(3) 0.0291(12) Uani 1 1 d . . . . .
C64 C 0.8223(5) 0.6712(3) 0.6215(5) 0.060(2) Uani 1 1 d . . . . .
H64 H 0.7752 0.6954 0.6231 0.072 Uiso 1 1 calc R U . . .
C65 C 0.8870(5) 0.6875(3) 0.5877(5) 0.060(2) Uani 1 1 d . . . . .
H65 H 0.8821 0.7224 0.5662 0.072 Uiso 1 1 calc R U . . .
C66 C 0.9560(5) 0.6548(3) 0.5849(3) 0.0434(17) Uani 1 1 d . . . . .
H66 H 0.9993 0.6662 0.5619 0.052 Uiso 1 1 calc R U . . .
C67 C 0.9610(6) 0.6052(4) 0.6162(4) 0.063(3) Uani 1 1 d . . . . .
H67 H 1.0091 0.5816 0.6154 0.075 Uiso 1 1 calc R U . . .
C68 C 0.8971(6) 0.5881(4) 0.6494(5) 0.070(3) Uani 1 1 d . . . . .
H68 H 0.9020 0.5531 0.6706 0.084 Uiso 1 1 calc R U . . .
C69 C 0.9495(11) 0.6054(8) 0.8512(8) 0.047(3) Uani 0.550(14) 1 d D U P A 1
C70 C 0.8905(13) 0.6516(6) 0.8274(7) 0.039(3) Uani 0.550(14) 1 d . U P A 1
C71 C 0.8204(12) 0.6496(8) 0.8628(8) 0.052(5) Uani 0.550(14) 1 d D U P A 1
C72 C 0.8370(11) 0.6077(7) 0.9076(7) 0.044(4) Uani 0.550(14) 1 d D U P A 1
C73 C 0.9144(11) 0.5796(8) 0.9015(8) 0.059(6) Uani 0.550(14) 1 d D U P A 1
C74 C 1.0354(14) 0.5962(13) 0.8301(14) 0.094(8) Uani 0.550(14) 1 d . U P A 1
H74A H 1.0294 0.6068 0.7839 0.142 Uiso 0.550(14) 1 calc R U P A 1
H74B H 1.0517 0.5571 0.8355 0.142 Uiso 0.550(14) 1 calc R U P A 1
H74C H 1.0806 0.6189 0.8573 0.142 Uiso 0.550(14) 1 calc R U P A 1
C75 C 0.9085(13) 0.6984(7) 0.7853(8) 0.058(5) Uani 0.550(14) 1 d . U P A 1
H75A H 0.9610 0.7180 0.8073 0.087 Uiso 0.550(14) 1 calc R U P A 1
H75B H 0.8592 0.7240 0.7777 0.087 Uiso 0.550(14) 1 calc R U P A 1
H75C H 0.9171 0.6839 0.7431 0.087 Uiso 0.550(14) 1 calc R U P A 1
C76 C 0.7556(13) 0.6929(9) 0.8627(14) 0.092(8) Uani 0.550(14) 1 d . U P A 1
H76A H 0.7019 0.6763 0.8707 0.138 Uiso 0.550(14) 1 calc R U P A 1
H76B H 0.7437 0.7115 0.8200 0.138 Uiso 0.550(14) 1 calc R U P A 1
H76C H 0.7776 0.7198 0.8973 0.138 Uiso 0.550(14) 1 calc R U P A 1
C77 C 0.7821(17) 0.5918(11) 0.9541(10) 0.092(8) Uani 0.550(14) 1 d . U P A 1
H77A H 0.7922 0.6174 0.9914 0.138 Uiso 0.550(14) 1 calc R U P A 1
H77B H 0.7968 0.5541 0.9699 0.138 Uiso 0.550(14) 1 calc R U P A 1
H77C H 0.7209 0.5933 0.9320 0.138 Uiso 0.550(14) 1 calc R U P A 1
C78 C 0.959(2) 0.5318(11) 0.9379(16) 0.138(13) Uani 0.550(14) 1 d D U P A 1
H78A H 0.9553 0.4999 0.9084 0.207 Uiso 0.550(14) 1 calc R U P A 1
H78B H 0.9315 0.5227 0.9747 0.207 Uiso 0.550(14) 1 calc R U P A 1
H78C H 1.0203 0.5411 0.9547 0.207 Uiso 0.550(14) 1 calc R U P A 1
C69' C 0.9443(5) 0.6213(4) 0.8329(4) 0.031(3) Uani 0.450(14) 1 d G U P A 2
C70' C 0.8719(6) 0.6562(3) 0.8343(4) 0.038(5) Uani 0.450(14) 1 d G U P A 2
C71' C 0.8286(5) 0.6355(3) 0.8828(4) 0.030(4) Uani 0.450(14) 1 d G U P A 2
C72' C 0.8741(6) 0.5879(3) 0.9115(3) 0.027(4) Uani 0.450(14) 1 d G U P A 2
C73' C 0.9456(5) 0.5791(3) 0.8807(4) 0.041(5) Uani 0.450(14) 1 d G U P A 2
C74' C 1.0084(7) 0.6279(6) 0.7886(7) 0.075(8) Uani 0.450(14) 1 d G U P A 2
H74D H 1.0325 0.5917 0.7810 0.113 Uiso 0.450(14) 1 calc R U P A 2
H74E H 1.0555 0.6526 0.8095 0.113 Uiso 0.450(14) 1 calc R U P A 2
H74F H 0.9790 0.6438 0.7466 0.113 Uiso 0.450(14) 1 calc R U P A 2
C75' C 0.8458(10) 0.7064(4) 0.7915(6) 0.059(6) Uani 0.450(14) 1 d G U P A 2
H75D H 0.7868 0.7175 0.7943 0.088 Uiso 0.450(14) 1 calc R U P A 2
H75E H 0.8475 0.6974 0.7459 0.088 Uiso 0.450(14) 1 calc R U P A 2
H75F H 0.8861 0.7368 0.8067 0.088 Uiso 0.450(14) 1 calc R U P A 2
C76' C 0.7482(8) 0.6600(5) 0.9007(6) 0.056(5) Uani 0.450(14) 1 d G U P A 2
H76D H 0.7645 0.6804 0.9421 0.084 Uiso 0.450(14) 1 calc R U P A 2
H76E H 0.7079 0.6302 0.9059 0.084 Uiso 0.450(14) 1 calc R U P A 2
H76F H 0.7201 0.6852 0.8659 0.084 Uiso 0.450(14) 1 calc R U P A 2
C77' C 0.8506(10) 0.5528(5) 0.9653(5) 0.076(8) Uani 0.450(14) 1 d G U P A 2
H77D H 0.7882 0.5559 0.9640 0.115 Uiso 0.450(14) 1 calc R U P A 2
H77E H 0.8831 0.5656 1.0080 0.115 Uiso 0.450(14) 1 calc R U P A 2
H77F H 0.8652 0.5141 0.9588 0.115 Uiso 0.450(14) 1 calc R U P A 2
C78' C 1.0114(9) 0.5330(5) 0.8960(7) 0.081(8) Uani 0.450(14) 1 d G U P A 2
H78D H 1.0459 0.5315 0.8618 0.121 Uiso 0.450(14) 1 calc R U P A 2
H78E H 0.9812 0.4977 0.8974 0.121 Uiso 0.450(14) 1 calc R U P A 2
H78F H 1.0498 0.5399 0.9386 0.121 Uiso 0.450(14) 1 calc R U P A 2
P4 P 0.53406(13) 0.70559(10) 0.95706(9) 0.0476(5) Uani 1 1 d D . . . .
F7 F 0.6306(4) 0.7077(4) 0.9963(3) 0.103(3) Uani 1 1 d . U . . .
F8 F 0.4385(4) 0.6993(5) 0.9162(4) 0.133(4) Uani 1 1 d . U . . .
F9 F 0.5648(19) 0.7422(12) 0.9025(15) 0.136(11) Uani 0.50(3) 1 d . U P B 1
F10 F 0.516(2) 0.7455(12) 1.003(2) 0.171(13) Uani 0.50(3) 1 d . U P B 1
F11 F 0.5128(12) 0.6554(9) 1.0012(12) 0.094(7) Uani 0.50(3) 1 d . U P B 1
F12 F 0.5616(19) 0.6514(11) 0.9129(14) 0.132(10) Uani 0.50(3) 1 d . U P B 1
F9' F 0.5004(11) 0.6952(17) 1.0221(8) 0.125(10) Uani 0.50(3) 1 d . U P B 2
F10' F 0.560(2) 0.6450(7) 0.9477(13) 0.145(12) Uani 0.50(3) 1 d D U P B 2
F11' F 0.5605(11) 0.7193(9) 0.8939(7) 0.065(5) Uani 0.50(3) 1 d . U P B 2
F12' F 0.5069(18) 0.7686(8) 0.9619(10) 0.130(9) Uani 0.50(3) 1 d D U P B 2
C79 C 0.2326(10) 0.6534(8) 0.7902(11) 0.183(9) Uani 1 1 d D . . . .
O3 O 0.300(2) 0.6424(15) 0.7457(11) 0.084(11) Uani 0.2 1 d D U P . .
O3' O 0.3242(9) 0.6703(7) 0.7930(7) 0.156(6) Uani 0.8 1 d D U P . .

loop_
_atom_site_aniso_label
_atom_site_aniso_U_11
_atom_site_aniso_U_22
_atom_site_aniso_U_33
_atom_site_aniso_U_23
_atom_site_aniso_U_13
_atom_site_aniso_U_12
Ir1 0.02325(18) 0.03207(18) 0.01688(16) -0.00546(8) 0.00336(11) 0.00108(9)
Ir2 0.02372(18) 0.03452(18) 0.01769(17) 0.00101(8) 0.00210(12) -0.00150(9)
Cl1 0.0362(8) 0.0390(8) 0.0400(8) -0.0144(6) 0.0144(6) -0.0143(6)
Cl2 0.0356(8) 0.0412(8) 0.0358(7) 0.0119(6) 0.0118(6) 0.0148(6)
N1 0.021(2) 0.031(2) 0.019(2) -0.0059(18) 0.0046(18) -0.0041(19)
N2 0.029(3) 0.030(2) 0.019(2) -0.0036(18) 0.0074(19) 0.002(2)
O1 0.023(2) 0.038(2) 0.036(2) 0.0002(19) 0.0036(17) -0.0001(18)
O2 0.025(2) 0.044(3) 0.041(2) -0.001(2) 0.0076(19) 0.0019(19)
P1 0.0284(7) 0.0285(7) 0.0150(6) -0.0023(5) 0.0048(5) -0.0061(6)
P2 0.0279(8) 0.0289(7) 0.0173(6) -0.0006(5) 0.0038(5) 0.0051(6)
P3 0.0420(10) 0.0562(12) 0.0381(9) 0.0013(8) 0.0144(8) -0.0083(9)
F1 0.052(3) 0.145(7) 0.094(5) 0.046(5) -0.004(3) -0.013(4)
F2 0.060(4) 0.142(6) 0.066(3) -0.006(4) 0.003(3) -0.031(4)
F3 0.098(5) 0.118(6) 0.105(5) 0.054(5) 0.048(4) -0.009(4)
F4 0.088(5) 0.159(7) 0.074(4) 0.047(4) 0.014(3) -0.041(5)
F5 0.092(5) 0.077(4) 0.125(6) -0.033(4) 0.026(4) 0.002(4)
F6 0.152(8) 0.139(8) 0.246(12) -0.131(8) 0.109(8) -0.010(6)
C1 0.024(3) 0.028(3) 0.022(2) 0.003(2) 0.003(2) 0.003(2)
C2 0.023(3) 0.033(3) 0.028(3) 0.001(2) 0.005(2) 0.000(2)
C3 0.033(3) 0.029(3) 0.029(3) 0.003(2) 0.012(3) 0.004(2)
C4 0.031(3) 0.030(3) 0.034(3) 0.005(2) 0.012(3) 0.009(2)
C5 0.021(3) 0.038(3) 0.035(3) 0.009(3) 0.010(2) 0.007(2)
C6 0.024(3) 0.032(3) 0.029(3) 0.003(2) 0.006(2) -0.001(2)
C7 0.025(3) 0.033(3) 0.022(3) 0.003(2) 0.006(2) -0.001(2)
C8 0.031(3) 0.034(3) 0.023(3) 0.003(2) 0.004(2) -0.009(2)
C9 0.040(4) 0.042(4) 0.025(3) 0.000(3) 0.008(3) -0.020(3)
C10 0.101(8) 0.085(7) 0.057(5) -0.051(5) 0.049(5) -0.062(6)
C11 0.120(9) 0.101(8) 0.079(7) -0.058(6) 0.062(7) -0.084(8)
C12 0.077(7) 0.092(7) 0.061(5) -0.013(5) 0.023(5) -0.060(6)
C13 0.038(4) 0.051(4) 0.035(3) 0.001(3) 0.008(3) -0.021(3)
C14 0.035(4) 0.032(3) 0.050(4) -0.010(3) 0.014(3) 0.002(3)
C15 0.065(6) 0.072(7) 0.132(10) -0.059(7) 0.039(7) -0.012(5)
C16 0.078(7) 0.063(6) 0.112(9) -0.039(6) -0.042(7) 0.014(5)
C17 0.088(8) 0.086(8) 0.086(8) 0.014(6) 0.008(6) -0.037(7)
C18 0.027(3) 0.033(3) 0.025(3) 0.001(2) 0.009(2) -0.004(2)
C19 0.029(3) 0.052(4) 0.028(3) -0.003(3) 0.003(3) 0.008(3)
C20 0.049(5) 0.076(6) 0.025(3) 0.006(3) -0.001(3) 0.017(4)
C21 0.057(5) 0.065(5) 0.039(4) 0.016(4) 0.010(4) 0.025(4)
C22 0.060(5) 0.039(4) 0.045(4) 0.008(3) 0.012(4) 0.005(3)
C23 0.047(4) 0.039(4) 0.024(3) -0.002(3) 0.004(3) -0.005(3)
C24 0.033(3) 0.028(3) 0.023(3) 0.001(2) 0.009(2) -0.002(2)
C25 0.038(4) 0.035(3) 0.049(4) -0.013(3) 0.014(3) -0.004(3)
C26 0.047(4) 0.030(3) 0.055(4) -0.015(3) 0.017(3) 0.002(3)
C27 0.040(4) 0.043(4) 0.034(3) -0.006(3) 0.012(3) 0.006(3)
C28 0.048(5) 0.082(6) 0.055(5) -0.041(4) 0.030(4) -0.024(4)
C29 0.048(4) 0.060(5) 0.047(4) -0.030(4) 0.024(3) -0.021(4)
C30 0.055(4) 0.036(3) 0.020(3) 0.005(2) 0.005(3) 0.021(3)
C31 0.045(4) 0.046(4) 0.029(3) 0.013(3) 0.010(3) 0.011(3)
C32 0.052(4) 0.057(4) 0.021(3) 0.014(3) 0.010(3) 0.021(4)
C33 0.055(5) 0.048(4) 0.025(3) -0.007(3) -0.014(3) 0.012(4)
C34 0.034(4) 0.058(5) 0.032(3) 0.015(3) 0.002(3) 0.014(3)
C35 0.083(6) 0.049(4) 0.033(4) -0.001(3) 0.018(4) 0.023(4)
C36 0.068(6) 0.048(5) 0.066(5) 0.015(4) 0.017(5) -0.001(4)
C37 0.066(6) 0.071(6) 0.031(3) -0.004(4) 0.021(4) 0.019(4)
C38 0.079(7) 0.073(7) 0.053(5) -0.015(5) -0.004(5) -0.005(5)
C39 0.040(5) 0.122(10) 0.058(5) 0.004(6) 0.008(4) 0.020(5)
C40 0.027(3) 0.033(3) 0.025(3) -0.005(2) 0.007(2) -0.007(2)
C41 0.025(3) 0.037(3) 0.030(3) -0.003(2) 0.009(2) -0.002(2)
C42 0.034(3) 0.030(3) 0.034(3) -0.004(3) 0.010(3) -0.007(3)
C43 0.038(4) 0.037(3) 0.038(3) -0.007(3) 0.017(3) -0.012(3)
C44 0.027(3) 0.050(4) 0.040(3) -0.009(3) 0.012(3) -0.012(3)
C45 0.027(3) 0.040(3) 0.033(3) -0.006(3) 0.008(2) -0.004(3)
C46 0.024(3) 0.035(3) 0.025(3) -0.009(2) 0.007(2) 0.001(2)
C47 0.030(3) 0.037(3) 0.026(3) -0.010(2) 0.004(2) 0.011(3)
C48 0.043(4) 0.043(4) 0.029(3) -0.004(3) 0.005(3) 0.011(3)
C49 0.065(6) 0.090(7) 0.058(5) 0.040(5) 0.027(4) 0.046(5)
C50 0.067(6) 0.070(6) 0.069(6) 0.028(5) 0.016(5) 0.031(5)
C51 0.052(5) 0.061(5) 0.059(5) -0.014(4) 0.006(4) 0.035(4)
C52 0.041(4) 0.048(4) 0.041(4) -0.012(3) 0.011(3) 0.016(3)
C53 0.042(4) 0.030(3) 0.061(4) 0.006(3) 0.021(3) 0.000(3)
C54 0.077(8) 0.080(8) 0.195(15) 0.081(9) 0.059(9) 0.020(6)
C55 0.100(9) 0.072(7) 0.104(9) -0.016(7) 0.025(8) 0.012(7)
C56 0.086(8) 0.061(6) 0.112(9) 0.040(6) -0.032(7) -0.015(6)
C57 0.028(3) 0.032(3) 0.026(3) -0.004(2) 0.008(2) 0.002(2)
C58 0.037(3) 0.030(3) 0.023(3) 0.003(2) 0.004(2) 0.003(3)
C59 0.051(4) 0.032(3) 0.039(4) -0.006(3) 0.009(3) 0.001(3)
C60 0.055(5) 0.056(5) 0.031(3) -0.015(3) 0.007(3) -0.010(4)
C61 0.051(4) 0.061(5) 0.025(3) -0.003(3) 0.005(3) -0.014(4)
C62 0.036(4) 0.047(4) 0.026(3) 0.003(3) 0.002(3) -0.013(3)
C63 0.034(3) 0.030(3) 0.023(3) 0.001(2) 0.005(2) 0.001(2)
C64 0.039(4) 0.032(4) 0.112(7) 0.028(4) 0.021(4) 0.000(3)
C65 0.044(4) 0.036(4) 0.103(7) 0.031(4) 0.022(5) -0.004(3)
C66 0.046(4) 0.049(4) 0.035(3) 0.005(3) 0.007(3) -0.014(3)
C67 0.062(5) 0.070(6) 0.068(5) 0.035(5) 0.042(4) 0.021(4)
C68 0.073(6) 0.073(6) 0.079(6) 0.053(5) 0.050(5) 0.042(5)
C69 0.047(7) 0.055(7) 0.037(6) -0.001(6) 0.006(5) -0.017(6)
C70 0.056(7) 0.040(6) 0.018(5) -0.009(5) -0.002(5) -0.023(6)
C71 0.038(8) 0.105(13) 0.011(7) -0.007(7) 0.000(6) -0.011(8)
C72 0.043(9) 0.065(11) 0.027(7) -0.021(8) 0.013(7) -0.016(8)
C73 0.056(12) 0.095(13) 0.016(7) 0.006(7) -0.019(8) -0.031(9)
C74 0.047(11) 0.13(2) 0.109(18) -0.013(15) 0.014(11) -0.007(12)
C75 0.069(11) 0.058(9) 0.040(7) -0.004(7) -0.007(7) -0.020(8)
C76 0.071(12) 0.078(13) 0.138(19) -0.070(14) 0.045(13) -0.032(10)
C77 0.108(17) 0.120(18) 0.061(11) -0.032(12) 0.046(11) -0.055(14)
C78 0.12(2) 0.14(2) 0.13(2) 0.050(18) -0.058(17) -0.029(17)
C69' 0.026(5) 0.031(5) 0.033(5) -0.006(4) 0.002(4) -0.016(4)
C70' 0.046(8) 0.046(8) 0.021(7) -0.009(6) 0.004(6) -0.002(7)
C71' 0.045(9) 0.025(8) 0.013(9) -0.004(6) -0.010(7) 0.004(7)
C72' 0.035(11) 0.032(8) 0.010(6) -0.009(5) -0.001(8) -0.006(7)
C73' 0.043(10) 0.040(9) 0.033(10) -0.012(7) -0.007(8) 0.002(7)
C74' 0.028(9) 0.113(19) 0.090(15) -0.038(14) 0.025(10) -0.026(10)
C75' 0.092(15) 0.010(6) 0.065(11) 0.003(7) -0.007(11) -0.019(8)
C76' 0.059(11) 0.063(12) 0.047(9) -0.036(9) 0.013(8) 0.000(9)
C77' 0.14(2) 0.064(13) 0.022(7) -0.012(8) 0.003(10) -0.025(13)
C78' 0.056(12) 0.078(14) 0.086(14) -0.045(12) -0.035(10) 0.042(11)
P4 0.0407(10) 0.0689(14) 0.0339(9) 0.0109(9) 0.0096(8) -0.0063(9)
F7 0.056(4) 0.186(8) 0.062(3) 0.016(4) -0.004(3) -0.024(4)
F8 0.058(4) 0.230(10) 0.098(5) 0.068(6) -0.012(4) -0.038(5)
F9 0.115(14) 0.126(18) 0.16(2) 0.090(15) 0.023(13) -0.043(13)
F10 0.19(2) 0.119(17) 0.23(3) -0.091(19) 0.10(2) 0.046(15)
F11 0.069(9) 0.097(12) 0.114(14) 0.050(10) 0.012(9) -0.023(8)
F12 0.124(16) 0.14(2) 0.133(18) -0.057(15) 0.030(15) -0.025(14)
F9' 0.076(9) 0.25(3) 0.059(8) 0.066(13) 0.028(7) -0.013(15)
F10' 0.19(2) 0.070(11) 0.16(2) 0.051(14) -0.011(19) -0.006(12)
F11' 0.065(8) 0.100(12) 0.037(5) 0.020(6) 0.031(5) 0.013(8)
F12' 0.186(18) 0.106(14) 0.097(12) -0.025(10) 0.027(12) 0.065(13)
C79 0.104(13) 0.165(18) 0.29(3) 0.051(18) 0.066(15) -0.025(12)
O3 0.15(3) 0.09(2) 0.016(10) -0.017(12) 0.028(14) -0.02(2)
O3' 0.151(12) 0.153(14) 0.156(12) 0.034(10) 0.015(10) -0.044(10)

loop_
_atom_type_symbol
_atom_type_description
_atom_type_scat_dispersion_real
_atom_type_scat_dispersion_imag
_atom_type_scat_source
C C 0.0137 0.0067 'International Tables Vol C Tables 4.2.6.8 and 6.1.1.4'
H H 0.0000 0.0000 'International Tables Vol C Tables 4.2.6.8 and 6.1.1.4'
Cl Cl 0.3281 0.5435 'International Tables Vol C Tables 4.2.6.8 and 6.1.1.4'
F F 0.0583 0.0400 'International Tables Vol C Tables 4.2.6.8 and 6.1.1.4'
Ir Ir -5.7005 5.2682 'International Tables Vol C Tables 4.2.6.8 and 6.1.1.4'
N N 0.0241 0.0134 'International Tables Vol C Tables 4.2.6.8 and 6.1.1.4'
O O 0.0389 0.0241 'International Tables Vol C Tables 4.2.6.8 and 6.1.1.4'
P P 0.2543 0.3332 'International Tables Vol C Tables 4.2.6.8 and 6.1.1.4'

loop_
_geom_angle_atom_site_label_1
_geom_angle_atom_site_label_2
_geom_angle_atom_site_label_3
_geom_angle
N1 Ir1 C34 154.4(2)
N1 Ir1 C31 101.6(2)
C34 Ir1 C31 63.9(3)
N1 Ir1 C33 115.6(3)
C34 Ir1 C33 39.6(3)
C31 Ir1 C33 62.2(3)
N1 Ir1 C30 137.8(2)
C34 Ir1 C30 37.9(3)
C31 Ir1 C30 37.8(3)
C33 Ir1 C30 63.3(3)
N1 Ir1 C32 92.2(2)
C34 Ir1 C32 63.3(3)
C31 Ir1 C32 37.2(3)
C33 Ir1 C32 36.0(3)
C30 Ir1 C32 62.3(2)
N1 Ir1 P1 82.24(13)
C34 Ir1 P1 121.5(2)
C31 Ir1 P1 108.0(2)
C33 Ir1 P1 160.4(2)
C30 Ir1 P1 98.26(17)
C32 Ir1 P1 142.9(2)
N1 Ir1 Cl1 92.68(14)
C34 Ir1 Cl1 95.6(2)
C31 Ir1 Cl1 156.4(2)
C33 Ir1 Cl1 94.7(2)
C30 Ir1 Cl1 129.3(2)
C32 Ir1 Cl1 124.7(2)
P1 Ir1 Cl1 92.28(5)
N2 Ir2 C69 152.0(4)
N2 Ir2 C71' 97.0(3)
N2 Ir2 C70 136.8(6)
C69 Ir2 C70 39.4(7)
N2 Ir2 C70' 127.2(3)
C71' Ir2 C70' 37.81(14)
N2 Ir2 C71 99.8(5)
C69 Ir2 C71 64.9(7)
C70 Ir2 C71 38.5(7)
N2 Ir2 C72' 99.5(3)
C71' Ir2 C72' 37.72(13)
C70' Ir2 C72' 62.9(2)
N2 Ir2 C73 114.8(5)
C69 Ir2 C73 37.8(4)
C70 Ir2 C73 63.2(6)
C71 Ir2 C73 62.2(6)
N2 Ir2 C69' 159.5(2)
C71' Ir2 C69' 62.8(2)
C70' Ir2 C69' 37.50(15)
C72' Ir2 C69' 62.5(2)
N2 Ir2 C73' 131.8(3)
C71' Ir2 C73' 62.7(2)
C70' Ir2 C73' 62.6(2)
C72' Ir2 C73' 37.35(13)
C69' Ir2 C73' 37.22(14)
N2 Ir2 C72 90.5(4)
C69 Ir2 C72 63.2(6)
C70 Ir2 C72 62.0(6)
C71 Ir2 C72 35.7(4)
C73 Ir2 C72 37.3(4)
N2 Ir2 P2 82.78(13)
C69 Ir2 P2 123.3(4)
C71' Ir2 P2 120.9(2)
C70 Ir2 P2 98.0(4)
C70' Ir2 P2 98.6(2)
C71 Ir2 P2 107.5(4)
C72' Ir2 P2 158.6(2)
C73 Ir2 P2 160.2(4)
C69' Ir2 P2 110.2(3)
C73' Ir2 P2 145.4(3)
C72 Ir2 P2 140.8(5)
C7 N1 C1 106.7(5)
C7 N1 Ir1 125.3(4)
C1 N1 Ir1 127.7(4)
C46 N2 C40 105.6(5)
C46 N2 Ir2 125.4(4)
C40 N2 Ir2 128.6(4)
C7 O1 C6 104.6(5)
C46 O2 C45 104.0(5)
C24 P1 C18 103.0(3)
C24 P1 C9 114.8(3)
C18 P1 C9 99.6(3)
C24 P1 Ir1 113.7(2)
C18 P1 Ir1 121.7(2)
C9 P1 Ir1 103.8(2)
C48 P2 C63 115.1(3)
C48 P2 C57 98.5(3)
C63 P2 C57 102.3(3)
C48 P2 Ir2 105.9(2)
C63 P2 Ir2 113.1(2)
C57 P2 Ir2 121.6(2)
F6 P3 F3 96.4(6)
F6 P3 F4 90.8(6)
F3 P3 F4 172.8(5)
F6 P3 F1 92.0(6)
F3 P3 F1 90.9(4)
F4 P3 F1 88.5(4)
F6 P3 F2 91.9(6)
F3 P3 F2 90.0(4)
F4 P3 F2 90.1(4)
F1 P3 F2 175.9(5)
F6 P3 F5 176.9(7)
F3 P3 F5 86.4(5)
F4 P3 F5 86.4(5)
F1 P3 F5 89.3(4)
F2 P3 F5 86.7(4)
C6 C1 C2 121.3(6)
C6 C1 N1 106.8(5)
C2 C1 N1 131.9(5)
C3 C2 C1 118.2(6)
C3 C2 H2 120.9
C1 C2 H2 120.9
C2 C3 C4 118.9(6)
C2 C3 C14 119.8(6)
C4 C3 C14 121.3(6)
C5 C4 C3 123.1(6)
C5 C4 H4 118.4
C3 C4 H4 118.4
C6 C5 C4 115.8(6)
C6 C5 H5 122.1
C4 C5 H5 122.1
C5 C6 C1 122.7(6)
C5 C6 O1 129.0(6)
C1 C6 O1 108.3(5)
N1 C7 O1 113.5(5)
N1 C7 C8 129.6(6)
O1 C7 C8 116.9(5)
C13 C8 C9 119.5(6)
C13 C8 C7 117.3(6)
C9 C8 C7 123.2(6)
C10 C9 C8 118.5(6)
C10 C9 P1 125.5(6)
C8 C9 P1 116.1(5)
C9 C10 C11 119.8(9)
C9 C10 H10 120.1
C11 C10 H10 120.1
C12 C11 C10 122.1(9)
C12 C11 H11 118.9
C10 C11 H11 118.9
C11 C12 C13 119.2(8)
C11 C12 H12 120.4
C13 C12 H12 120.4
C12 C13 C8 120.5(8)
C12 C13 H13 119.7
C8 C13 H13 119.7
C16 C14 C15 110.6(9)
C16 C14 C3 110.4(6)
C15 C14 C3 113.0(6)
C16 C14 C17 105.7(9)
C15 C14 C17 108.3(9)
C3 C14 C17 108.6(7)
C14 C15 H15A 109.5
C14 C15 H15B 109.5
H15A C15 H15B 109.5
C14 C15 H15C 109.5
H15A C15 H15C 109.5
H15B C15 H15C 109.5
C14 C16 H16A 109.5
C14 C16 H16B 109.5
H16A C16 H16B 109.5
C14 C16 H16C 109.5
H16A C16 H16C 109.5
H16B C16 H16C 109.5
C14 C17 H17A 109.5
C14 C17 H17B 109.5
H17A C17 H17B 109.5
C14 C17 H17C 109.5
H17A C17 H17C 109.5
H17B C17 H17C 109.5
C19 C18 C23 118.4(6)
C19 C18 P1 117.7(5)
C23 C18 P1 123.7(5)
C20 C19 C18 120.8(7)
C20 C19 H19 119.6
C18 C19 H19 119.6
C19 C20 C21 120.8(7)
C19 C20 H20 119.6
C21 C20 H20 119.6
C20 C21 C22 119.7(7)
C20 C21 H21 120.2
C22 C21 H21 120.2
C23 C22 C21 119.4(7)
C23 C22 H22 120.3
C21 C22 H22 120.3
C22 C23 C18 120.9(6)
C22 C23 H23 119.6
C18 C23 H23 119.6
C25 C24 C29 117.5(6)
C25 C24 P1 129.1(5)
C29 C24 P1 113.3(5)
C26 C25 C24 120.2(6)
C26 C25 H25 119.9
C24 C25 H25 119.9
C27 C26 C25 122.5(6)
C27 C26 H26 118.8
C25 C26 H26 118.8
C26 C27 C28 118.3(7)
C26 C27 H27 120.9
C28 C27 H27 120.9
C27 C28 C29 120.5(7)
C27 C28 H28 119.7
C29 C28 H28 119.7
C24 C29 C28 121.0(6)
C24 C29 H29 119.5
C28 C29 H29 119.5
C31 C30 C34 108.0(6)
C31 C30 C35 127.9(8)
C34 C30 C35 124.0(7)
C31 C30 Ir1 70.0(4)
C34 C30 Ir1 69.8(4)
C35 C30 Ir1 129.3(5)
C32 C31 C30 108.5(7)
C32 C31 C36 125.5(7)
C30 C31 C36 124.6(7)
C32 C31 Ir1 73.4(4)
C30 C31 Ir1 72.2(4)
C36 C31 Ir1 131.0(5)
C33 C32 C31 109.5(6)
C33 C32 C37 125.6(8)
C31 C32 C37 124.8(8)
C33 C32 Ir1 71.0(4)
C31 C32 Ir1 69.5(4)
C37 C32 Ir1 123.3(5)
C32 C33 C38 129.1(8)
C32 C33 C34 108.2(7)
C38 C33 C34 122.6(9)
C32 C33 Ir1 73.0(4)
C38 C33 Ir1 125.5(6)
C34 C33 Ir1 69.1(4)
C30 C34 C39 128.8(8)
C30 C34 C33 105.6(6)
C39 C34 C33 125.0(8)
C30 C34 Ir1 72.2(4)
C39 C34 Ir1 127.6(6)
C33 C34 Ir1 71.3(4)
C30 C35 H35A 109.5
C30 C35 H35B 109.5
H35A C35 H35B 109.5
C30 C35 H35C 109.5
H35A C35 H35C 109.5
H35B C35 H35C 109.5
C31 C36 H36A 109.5
C31 C36 H36B 109.5
H36A C36 H36B 109.5
C31 C36 H36C 109.5
H36A C36 H36C 109.5
H36B C36 H36C 109.5
C32 C37 H37A 109.5
C32 C37 H37B 109.5
H37A C37 H37B 109.5
C32 C37 H37C 109.5
H37A C37 H37C 109.5
H37B C37 H37C 109.5
C33 C38 H38A 109.5
C33 C38 H38B 109.5
H38A C38 H38B 109.5
C33 C38 H38C 109.5
H38A C38 H38C 109.5
H38B C38 H38C 109.5
C34 C39 H39A 109.5
C34 C39 H39B 109.5
H39A C39 H39B 109.5
C34 C39 H39C 109.5
H39A C39 H39C 109.5
H39B C39 H39C 109.5
C45 C40 C41 121.5(6)
C45 C40 N2 107.3(6)
C41 C40 N2 131.2(6)
C42 C41 C40 118.0(6)
C42 C41 H41 121.0
C40 C41 H41 121.0
C41 C42 C43 119.0(6)
C41 C42 C53 119.9(6)
C43 C42 C53 121.1(6)
C44 C43 C42 122.7(6)
C44 C43 H43 118.6
C42 C43 H43 118.6
C45 C44 C43 116.0(6)
C45 C44 H44 122.0
C43 C44 H44 122.0
C40 C45 C44 122.8(6)
C40 C45 O2 109.3(6)
C44 C45 O2 127.9(6)
N2 C46 O2 113.8(6)
N2 C46 C47 129.5(6)
O2 C46 C47 116.7(5)
C52 C47 C48 121.6(6)
C52 C47 C46 116.3(6)
C48 C47 C46 121.9(6)
C49 C48 C47 116.2(7)
C49 C48 P2 124.6(6)
C47 C48 P2 118.7(5)
C48 C49 C50 122.0(8)
C48 C49 H49 119.0
C50 C49 H49 119.0
C51 C50 C49 120.7(8)
C51 C50 H50 119.6
C49 C50 H50 119.6
C50 C51 C52 119.8(7)
C50 C51 H51 120.1
C52 C51 H51 120.1
C51 C52 C47 119.7(7)
C51 C52 H52 120.2
C47 C52 H52 120.2
C54 C53 C56 112.5(10)
C54 C53 C42 112.7(7)
C56 C53 C42 111.4(6)
C54 C53 C55 107.9(10)
C56 C53 C55 104.1(9)
C42 C53 C55 107.6(7)
C53 C54 H54A 109.5
C53 C54 H54B 109.5
H54A C54 H54B 109.5
C53 C54 H54C 109.5
H54A C54 H54C 109.5
H54B C54 H54C 109.5
C53 C55 H55A 109.5
C53 C55 H55B 109.5
H55A C55 H55B 109.5
C53 C55 H55C 109.5
H55A C55 H55C 109.5
H55B C55 H55C 109.5
C53 C56 H56A 109.5
C53 C56 H56B 109.5
H56A C56 H56B 109.5
C53 C56 H56C 109.5
H56A C56 H56C 109.5
H56B C56 H56C 109.5
C62 C57 C58 118.6(6)
C62 C57 P2 117.0(5)
C58 C57 P2 123.9(5)
C59 C58 C57 120.5(6)
C59 C58 H58 119.7
C57 C58 H58 119.7
C58 C59 C60 119.4(7)
C58 C59 H59 120.3
C60 C59 H59 120.3
C61 C60 C59 120.7(7)
C61 C60 H60 119.7
C59 C60 H60 119.7
C60 C61 C62 119.9(7)
C60 C61 H61 120.1
C62 C61 H61 120.1
C61 C62 C57 121.0(7)
C61 C62 H62 119.5
C57 C62 H62 119.5
C64 C63 C68 118.2(7)
C64 C63 P2 129.6(6)
C68 C63 P2 112.1(5)
C63 C64 C65 120.4(7)
C63 C64 H64 119.8
C65 C64 H64 119.8
C66 C65 C64 121.9(7)
C66 C65 H65 119.0
C64 C65 H65 119.0
C65 C66 C67 117.5(7)
C65 C66 H66 121.3
C67 C66 H66 121.3
C66 C67 C68 121.5(8)
C66 C67 H67 119.3
C68 C67 H67 119.3
C63 C68 C67 120.5(7)
C63 C68 H68 119.7
C67 C68 H68 119.7
C73 C69 C70 105.4(15)
C73 C69 C74 130.7(19)
C70 C69 C74 123.3(18)
C73 C69 Ir2 72.3(9)
C70 C69 Ir2 70.6(8)
C74 C69 Ir2 128.1(13)
C71 C70 C69 107.2(14)
C71 C70 C75 125.5(18)
C69 C70 C75 126.2(18)
C71 C70 Ir2 71.2(10)
C69 C70 Ir2 70.0(8)
C75 C70 Ir2 133.2(10)
C72 C71 C70 108.4(16)
C72 C71 C76 124.6(19)
C70 C71 C76 125.4(17)
C72 C71 Ir2 73.7(11)
C70 C71 Ir2 70.3(9)
C76 C71 Ir2 133.4(13)
C71 C72 C73 109.9(16)
C71 C72 C77 126.0(19)
C73 C72 C77 124.1(18)
C71 C72 Ir2 70.6(11)
C73 C72 Ir2 70.3(9)
C77 C72 Ir2 123.9(12)
C72 C73 C69 109.0(15)
C72 C73 C78 131(2)
C69 C73 C78 120(2)
C72 C73 Ir2 72.4(9)
C69 C73 Ir2 69.8(9)
C78 C73 Ir2 123.9(15)
C69 C74 H74A 109.5
C69 C74 H74B 109.5
H74A C74 H74B 109.5
C69 C74 H74C 109.5
H74A C74 H74C 109.5
H74B C74 H74C 109.5
C70 C75 H75A 109.5
C70 C75 H75B 109.5
H75A C75 H75B 109.5
C70 C75 H75C 109.5
H75A C75 H75C 109.5
H75B C75 H75C 109.5
C71 C76 H76A 109.5
C71 C76 H76B 109.5
H76A C76 H76B 109.5
C71 C76 H76C 109.5
H76A C76 H76C 109.5
H76B C76 H76C 109.5
C72 C77 H77A 109.5
C72 C77 H77B 109.5
H77A C77 H77B 109.5
C72 C77 H77C 109.5
H77A C77 H77C 109.5
H77B C77 H77C 109.5
C73 C78 H78A 109.5
C73 C78 H78B 109.5
H78A C78 H78B 109.5
C73 C78 H78C 109.5
H78A C78 H78C 109.5
H78B C78 H78C 109.5
C73' C69' C70' 108.0
C73' C69' C74' 126.0
C70' C69' C74' 126.0
C73' C69' Ir2 71.6(2)
C70' C69' Ir2 70.3(2)
C74' C69' Ir2 123.7(2)
C71' C70' C69' 108.0
C71' C70' C75' 126.0
C69' C70' C75' 126.0
C71' C70' Ir2 70.7(2)
C69' C70' Ir2 72.2(2)
C75' C70' Ir2 122.7(2)
C70' C71' C72' 108.0
C70' C71' C76' 126.0
C72' C71' C76' 126.0
C70' C71' Ir2 71.5(2)
C72' C71' Ir2 71.9(2)
C76' C71' Ir2 122.3(2)
C71' C72' C73' 108.0
C71' C72' C77' 126.0
C73' C72' C77' 126.0
C71' C72' Ir2 70.4(2)
C73' C72' Ir2 72.2(2)
C77' C72' Ir2 123.1(2)
C69' C73' C72' 108.0
C69' C73' C78' 126.0
C72' C73' C78' 126.0
C69' C73' Ir2 71.1(2)
C72' C73' Ir2 70.5(2)
C78' C73' Ir2 124.0(2)
C69' C74' H74D 109.5
C69' C74' H74E 109.5
H74D C74' H74E 109.5
C69' C74' H74F 109.5
H74D C74' H74F 109.5
H74E C74' H74F 109.5
C70' C75' H75D 109.5
C70' C75' H75E 109.5
H75D C75' H75E 109.5
C70' C75' H75F 109.5
H75D C75' H75F 109.5
H75E C75' H75F 109.5
C71' C76' H76D 109.5
C71' C76' H76E 109.5
H76D C76' H76E 109.5
C71' C76' H76F 109.5
H76D C76' H76F 109.5
H76E C76' H76F 109.5
C72' C77' H77D 109.5
C72' C77' H77E 109.5
H77D C77' H77E 109.5
C72' C77' H77F 109.5
H77D C77' H77F 109.5
H77E C77' H77F 109.5
C73' C78' H78D 109.5
C73' C78' H78E 109.5
H78D C78' H78E 109.5
C73' C78' H78F 109.5
H78D C78' H78F 109.5
H78E C78' H78F 109.5
F11' P4 F10' 88.4(12)
F10 P4 F7 86.4(14)
F11' P4 F7 92.0(8)
F10' P4 F7 81.1(12)
F11' P4 F9' 175.1(13)
F10' P4 F9' 95.8(14)
F7 P4 F9' 91.1(7)
F10 P4 F8 97.1(14)
F11' P4 F8 87.4(8)
F10' P4 F8 95.0(12)
F7 P4 F8 176.0(6)
F9' P4 F8 89.8(7)
F11' P4 F12' 88.3(10)
F10' P4 F12' 176.4(11)
F7 P4 F12' 100.3(10)
F9' P4 F12' 87.5(13)
F8 P4 F12' 83.6(10)
F10 P4 F9 103.5(18)
F7 P4 F9 87.1(11)
F8 P4 F9 93.8(11)
F10 P4 F11 91.9(16)
F7 P4 F11 91.1(7)
F8 P4 F11 87.0(7)
F9 P4 F11 164.3(14)
F10 P4 F12 170.9(18)
F7 P4 F12 88.8(10)
F8 P4 F12 87.4(11)
F9 P4 F12 84.0(14)
F11 P4 F12 80.4(12)
O3' C79 O3 45.7(12)

loop_
_geom_bond_atom_site_label_1
_geom_bond_atom_site_label_2
_geom_bond_distance
Ir1 N1 2.092(5)
Ir1 C34 2.181(7)
Ir1 C31 2.184(7)
Ir1 C33 2.210(7)
Ir1 C30 2.212(6)
Ir1 C32 2.235(6)
Ir1 P1 2.2942(14)
Ir1 Cl1 2.4026(16)
Ir2 N2 2.083(5)
Ir2 C69 2.180(15)
Ir2 C71' 2.188(7)
Ir2 C70 2.188(14)
Ir2 C70' 2.197(7)
Ir2 C71 2.20(2)
Ir2 C72' 2.208(6)
Ir2 C73 2.213(15)
Ir2 C69' 2.223(7)
Ir2 C73' 2.230(7)
Ir2 C72 2.241(14)
Ir2 P2 2.2909(14)
N1 C7 1.293(8)
N1 C1 1.404(7)
N2 C46 1.312(8)
N2 C40 1.399(8)
O1 C7 1.360(7)
O1 C6 1.389(7)
O2 C46 1.358(8)
O2 C45 1.380(8)
P1 C24 1.816(6)
P1 C18 1.826(6)
P1 C9 1.836(6)
P2 C48 1.817(7)
P2 C63 1.820(6)
P2 C57 1.828(6)
P3 F6 1.481(7)
P3 F3 1.551(6)
P3 F4 1.579(7)
P3 F1 1.595(6)
P3 F2 1.603(6)
P3 F5 1.629(7)
C1 C6 1.377(8)
C1 C2 1.393(8)
C2 C3 1.383(9)
C2 H2 0.9500
C3 C4 1.416(9)
C3 C14 1.530(9)
C4 C5 1.388(10)
C4 H4 0.9500
C5 C6 1.376(9)
C5 H5 0.9500
C7 C8 1.458(9)
C8 C13 1.391(9)
C8 C9 1.416(10)
C9 C10 1.377(10)
C10 C11 1.397(12)
C10 H10 0.9500
C11 C12 1.336(15)
C11 H11 0.9500
C12 C13 1.388(12)
C12 H12 0.9500
C13 H13 0.9500
C14 C16 1.485(12)
C14 C15 1.501(11)
C14 C17 1.549(13)
C15 H15A 0.9800
C15 H15B 0.9800
C15 H15C 0.9800
C16 H16A 0.9800
C16 H16B 0.9800
C16 H16C 0.9800
C17 H17A 0.9800
C17 H17B 0.9800
C17 H17C 0.9800
C18 C19 1.393(9)
C18 C23 1.400(9)
C19 C20 1.367(10)
C19 H19 0.9500
C20 C21 1.388(12)
C20 H20 0.9500
C21 C22 1.391(11)
C21 H21 0.9500
C22 C23 1.389(10)
C22 H22 0.9500
C23 H23 0.9500
C24 C25 1.388(9)
C24 C29 1.389(9)
C25 C26 1.387(9)
C25 H25 0.9500
C26 C27 1.349(10)
C26 H26 0.9500
C27 C28 1.379(10)
C27 H27 0.9500
C28 C29 1.396(10)
C28 H28 0.9500
C29 H29 0.9500
C30 C31 1.424(10)
C30 C34 1.428(11)
C30 C35 1.486(9)
C31 C32 1.409(11)
C31 C36 1.509(12)
C32 C33 1.373(12)
C32 C37 1.499(10)
C33 C38 1.479(11)
C33 C34 1.486(10)
C34 C39 1.482(12)
C35 H35A 0.9800
C35 H35B 0.9800
C35 H35C 0.9800
C36 H36A 0.9800
C36 H36B 0.9800
C36 H36C 0.9800
C37 H37A 0.9800
C37 H37B 0.9800
C37 H37C 0.9800
C38 H38A 0.9800
C38 H38B 0.9800
C38 H38C 0.9800
C39 H39A 0.9800
C39 H39B 0.9800
C39 H39C 0.9800
C40 C45 1.365(9)
C40 C41 1.396(9)
C41 C42 1.380(9)
C41 H41 0.9500
C42 C43 1.424(10)
C42 C53 1.529(10)
C43 C44 1.383(11)
C43 H43 0.9500
C44 C45 1.377(9)
C44 H44 0.9500
C46 C47 1.473(9)
C47 C52 1.389(9)
C47 C48 1.402(10)
C48 C49 1.379(10)
C49 C50 1.397(12)
C49 H49 0.9500
C50 C51 1.337(13)
C50 H50 0.9500
C51 C52 1.385(12)
C51 H51 0.9500
C52 H52 0.9500
C53 C54 1.464(12)
C53 C56 1.476(13)
C53 C55 1.593(13)
C54 H54A 0.9800
C54 H54B 0.9800
C54 H54C 0.9800
C55 H55A 0.9800
C55 H55B 0.9800
C55 H55C 0.9800
C56 H56A 0.9800
C56 H56B 0.9800
C56 H56C 0.9800
C57 C62 1.396(8)
C57 C58 1.398(9)
C58 C59 1.381(9)
C58 H58 0.9500
C59 C60 1.399(10)
C59 H59 0.9500
C60 C61 1.367(11)
C60 H60 0.9500
C61 C62 1.377(10)
C61 H61 0.9500
C62 H62 0.9500
C63 C64 1.348(9)
C63 C68 1.379(10)
C64 C65 1.407(11)
C64 H64 0.9500
C65 C66 1.353(11)
C65 H65 0.9500
C66 C67 1.360(11)
C66 H66 0.9500
C67 C68 1.396(11)
C67 H67 0.9500
C68 H68 0.9500
C69 C73 1.424(16)
C69 C70 1.47(3)
C69 C74 1.52(3)
C70 C71 1.45(3)
C70 C75 1.49(2)
C71 C72 1.363(16)
C71 C76 1.46(3)
C72 C73 1.423(16)
C72 C77 1.48(2)
C73 C78 1.478(17)
C74 H74A 0.9800
C74 H74B 0.9800
C74 H74C 0.9800
C75 H75A 0.9800
C75 H75B 0.9800
C75 H75C 0.9800
C76 H76A 0.9800
C76 H76B 0.9800
C76 H76C 0.9800
C77 H77A 0.9800
C77 H77B 0.9800
C77 H77C 0.9800
C78 H78A 0.9800
C78 H78B 0.9800
C78 H78C 0.9800
C69' C73' 1.421(4)
C69' C70' 1.421(4)
C69' C74' 1.510(4)
C70' C71' 1.421(4)
C70' C75' 1.510(4)
C71' C72' 1.421(4)
C71' C76' 1.510(4)
C72' C73' 1.421(4)
C72' C77' 1.510(4)
C73' C78' 1.510(4)
C74' H74D 0.9800
C74' H74E 0.9800
C74' H74F 0.9800
C75' H75D 0.9800
C75' H75E 0.9800
C75' H75F 0.9800
C76' H76D 0.9800
C76' H76E 0.9800
C76' H76F 0.9800
C77' H77D 0.9800
C77' H77E 0.9800
C77' H77F 0.9800
C78' H78D 0.9800
C78' H78E 0.9800
C78' H78F 0.9800
P4 F10 1.428(18)
P4 F11' 1.496(12)
P4 F10' 1.542(17)
P4 F7 1.571(6)
P4 F9' 1.573(13)
P4 F8 1.575(7)
P4 F12' 1.590(15)
P4 F9 1.59(2)
P4 F11 1.599(15)
P4 F12 1.71(2)
C79 O3' 1.487(16)
C79 O3 1.57(2)
